data_1509964
loop_
_publ_author_name
'Onoda, M.'
'Wada, H.'
'Ishii, M.'
'Tansho, M.'

_publ_section_title
;
 Crystal structures of low-temperature phases (phase II) of ionic
 conductors Ag7 Ta S6 and Ag7 Nb S6
;
_journal_name_full 'Journal of Alloys Compd.'
_journal_page_first 39
_journal_page_last 44
_journal_volume 262
_journal_year 1997
_chemical_formula_sum 'Ag7 Nb S6'
_space_group_IT_number 7
_symmetry_space_group_name_Hall 'P -2yc'
_symmetry_space_group_name_H-M 'P 1 c 1'
_cell_angle_alpha 90
_cell_angle_beta 124.28
_cell_angle_gamma 90
_cell_formula_units_Z 4
_cell_length_a 7.368
_cell_length_b 14.77
_cell_length_c 12.768
_cell_volume 1148.122
_citation_journal_id_ASTM JALCEU
_cod_data_source_file silver3-x_261.cif
_cod_data_source_block Ag7Nb1S6
_cod_original_formula_sum 'Ag7 Nb1 S6'
_cod_database_code 1509964

loop_
_symmetry_equiv_pos_as_xyz
x,y,z
x,-y,z+1/2

loop_
_atom_site_label
_atom_site_type_symbol
_atom_site_fract_x
_atom_site_fract_y
_atom_site_fract_z
_atom_site_occupancy
_atom_site_U_iso_or_equiv
Ag13 Ag+1 0.672 0.718 0.964 1 0.0
S9 S-2 0.863 0.487 0.879 1 0.0
S4 S-2 0.899 0.255 0.898 1 0.0
S6 S-2 0.53 0.11 0.521 1 0.0
Ag2 Ag+1 0.442 0.015 0.787 1 0.0
S11 S-2 0.245 0.642 0.732 1 0.0
Nb2 Nb+5 0 0.618 0 1 0.0
S3 S-2 0.863 -0.013 0.879 1 0.0
Ag11 Ag+1 0.681 0.672 0.762 1 0.0
Ag10 Ag+1 0.007 0.743 0.735 1 0.0
Ag6 Ag+1 0.672 0.218 0.964 1 0.0
Ag7 Ag+1 0.257 0.206 0.577 1 0.0
Ag4 Ag+1 0.681 0.172 0.762 1 0.0
S12 S-2 0.53 0.61 0.521 1 0.0
Ag9 Ag+1 0.442 0.515 0.787 1 0.0
Nb1 Nb+5 0 0.118 0 1 0.0
Ag5 Ag+1 0.377 0.166 0.276 1 0.0
Ag12 Ag+1 0.377 0.666 0.276 1 0.0
S10 S-2 0.899 0.755 0.898 1 0.0
S1 S-2 0.384 0.112 0.11 1 0.0
Ag3 Ag+1 0.007 0.243 0.735 1 0.0
Ag14 Ag+1 0.257 0.706 0.577 1 0.0
S5 S-2 0.245 0.142 0.732 1 0.0
S8 S-2 0.92 0.607 0.148 1 0.0
Ag8 Ag+1 0.9 0.577 0.583 1 0.0
S7 S-2 0.384 0.612 0.11 1 0.0
S2 S-2 0.92 0.107 0.148 1 0.0
Ag1 Ag+1 0.9 0.077 0.583 1 0.0
